data_1566308
loop_
_publ_author_name
'Fuchs, Sonja'
'Jayaraman, Arumugam'
'Krummenacher, Ivo'
'Haley, Laura'
'Ba\<stovanovi\'c, Marta'
'Fest, Maximilian'
'Radacki, Krzysztof'
'Helten, Holger'
'Braunschweig, Holger'

_publ_section_title
;
 Diboramacrocycles: reversible borole dimerisation-dissociation systems.
;
_journal_issue 10
_journal_name_full 'Chemical science'
_journal_page_first 2932
_journal_page_last 2938
_journal_paper_doi 10.1039/d1sc06908j
_journal_volume 13
_journal_year 2022
_chemical_absolute_configuration unk
_chemical_formula_moiety 'C37 H32 B P S'
_chemical_formula_sum 'C37 H32 B P S'
_chemical_formula_weight 550.46
_space_group_crystal_system monoclinic
_space_group_IT_number 9
_space_group_name_Hall 'C -2yc'
_space_group_name_H-M_alt 'C 1 c 1'
_atom_sites_solution_hydrogens geom
_atom_sites_solution_primary dual
_atom_sites_solution_secondary difmap
_audit_creation_method 'CIF-fill 1.2u (K.Radacki 2005-21)'
_audit_update_record
;
2021-12-03 deposited with the CCDC.	2022-01-17 downloaded from the CCDC.
;
_cell_angle_alpha 90
_cell_angle_beta 123.59(3)
_cell_angle_gamma 90
_cell_formula_units_Z 4
_cell_length_a 20.883(11)
_cell_length_b 8.704(4)
_cell_length_c 19.093(7)
_cell_measurement_reflns_used 6061
_cell_measurement_temperature 100(2)
_cell_measurement_theta_max 25.56
_cell_measurement_theta_min 2.34
_cell_volume 2891(2)
_computing_cell_refinement 'Saint+ ver. V8.40A (Bruker AXS)'
_computing_data_collection 'BIS 6.2.14 / APEX3 ver. 2019.1 (Bruker AXS)'
_computing_data_reduction 'Saint+ ver. V8.40A (Bruker AXS)'
_computing_molecular_graphics 'ShelXLe (Huebschle et all, 2011)'
_computing_publication_material 'SHELXL-2018/3 (Sheldrick, 2018)'
_computing_structure_refinement 'SHELXL-2018/3 (Sheldrick, 2018)'
_computing_structure_solution 'SHELXT (Sheldrick, 2014)'
_diffrn_ambient_environment N~2~
_diffrn_ambient_temperature 100(2)
_diffrn_detector CPA
_diffrn_detector_area_resol_mean 7.5
_diffrn_detector_type 'Photon II'
_diffrn_measured_fraction_theta_full 0.999
_diffrn_measured_fraction_theta_max 0.983
_diffrn_measurement_device 'four-circle diffractometer'
_diffrn_measurement_device_type 'Bruker D8-Quest'
_diffrn_measurement_method '\f and \w scans'
_diffrn_radiation_monochromator 'multi-layer mirror'
_diffrn_radiation_type MoK\a
_diffrn_radiation_wavelength 0.71073
_diffrn_reflns_av_R_equivalents 0.0979
_diffrn_reflns_av_unetI/netI 0.0829
_diffrn_reflns_Laue_measured_fraction_full 0.999
_diffrn_reflns_Laue_measured_fraction_max 0.983
_diffrn_reflns_limit_h_max 26
_diffrn_reflns_limit_h_min -26
_diffrn_reflns_limit_k_max 11
_diffrn_reflns_limit_k_min -11
_diffrn_reflns_limit_l_max 24
_diffrn_reflns_limit_l_min -24
_diffrn_reflns_number 24459
_diffrn_reflns_point_group_measured_fraction_full 0.999
_diffrn_reflns_point_group_measured_fraction_max 0.980
_diffrn_reflns_theta_full 26.000
_diffrn_reflns_theta_max 26.928
_diffrn_reflns_theta_min 2.325
_diffrn_source 'micro-focus sealed X-ray tube'
_diffrn_source_type 'Incoatec ImS 2.0'
_exptl_absorpt_coefficient_mu 0.193
_exptl_absorpt_correction_T_max 0.7454
_exptl_absorpt_correction_T_min 0.5184
_exptl_absorpt_correction_type multi-scan
_exptl_absorpt_process_details 'SadAbs 2016/2 (Bruker AXS)'
_exptl_crystal_colour colourless
_exptl_crystal_density_diffrn 1.265
_exptl_crystal_description block
_exptl_crystal_F_000 1160
_exptl_crystal_size_max 0.251
_exptl_crystal_size_mid 0.147
_exptl_crystal_size_min 0.144
_refine_diff_density_max 0.368
_refine_diff_density_min -0.531
_refine_diff_density_rms 0.054
_refine_ls_abs_structure_details
;
 Flack x determined using 1846 quotients [(I+)-(I-)]/[(I+)+(I-)]
 (Parsons, Flack and Wagner, Acta Cryst. B69 (2013) 249-259).
;
_refine_ls_abs_structure_Flack -0.03(7)
_refine_ls_extinction_coef 0.0053(8)
_refine_ls_extinction_expression Fc^*^=kFc[1+0.001xFc^2^\l^3^/sin(2\q)]^-1/4^
_refine_ls_extinction_method 'SHELXL-2018/3 (Sheldrick 2018)'
_refine_ls_goodness_of_fit_ref 1.048
_refine_ls_hydrogen_treatment constr
_refine_ls_matrix_type full
_refine_ls_number_parameters 465
_refine_ls_number_reflns 6147
_refine_ls_number_restraints 278
_refine_ls_restrained_S_all 1.032
_refine_ls_R_factor_all 0.0765
_refine_ls_R_factor_gt 0.0526
_refine_ls_shift/su_max 0.000
_refine_ls_shift/su_mean 0.000
_refine_ls_structure_factor_coef Fsqd
_refine_ls_weighting_details 'w=1/[\s^2^(Fo^2^)+(0.0521P)^2^+0.2699P] where P=(Fo^2^+2Fc^2^)/3'
_refine_ls_weighting_scheme calc
_refine_ls_wR_factor_gt 0.1124
_refine_ls_wR_factor_ref 0.1255
_reflns_Friedel_coverage 0.993
_reflns_Friedel_fraction_full 0.999
_reflns_Friedel_fraction_max 0.977
_reflns_number_gt 4738
_reflns_number_total 6147
_reflns_threshold_expression 'I > 2\s(I)'
_cod_data_source_file d1sc06908j2.cif
_cod_data_source_block 2a-P
_cod_depositor_comments 'Adding full bibliography for 1566308--1566315.cif.'
_cod_original_sg_symbol_H-M 'C c'
_cod_database_code 1566308
_shelx_shelxl_version_number 2018/3
_shelx_space_group_comment
;
The symmetry employed for this shelxl refinement is uniquely defined
by the following loop, which should always be used as a source of
symmetry information in preference to the above space-group names.
They are only intended as comments.
;
_shelx_estimated_absorpt_t_min 0.953
_shelx_estimated_absorpt_t_max 0.973

loop_
_space_group_symop_operation_xyz
'x, y, z'
'x, -y, z+1/2'
'x+1/2, y+1/2, z'
'x+1/2, -y+1/2, z+1/2'

loop_
_atom_site_label
_atom_site_type_symbol
_atom_site_fract_x
_atom_site_fract_y
_atom_site_fract_z
_atom_site_U_iso_or_equiv
_atom_site_adp_type
_atom_site_occupancy
_atom_site_site_symmetry_order
_atom_site_calc_flag
_atom_site_refinement_flags_posn
_atom_site_refinement_flags_adp
_atom_site_refinement_flags_occupancy
_atom_site_disorder_assembly
_atom_site_disorder_group
P1_1 P 0.52523(7) 0.68595(14) 0.51059(7) 0.0281(3) Uani 1 1 d . . . . .
B2_1 B 0.5627(3) 0.6235(7) 0.4368(4) 0.0342(13) Uani 1 1 d . . . . .
C3_1 C 0.5088(3) 0.5201(5) 0.5554(3) 0.0277(10) Uani 1 1 d . . . . .
C4_1 C 0.5348(3) 0.5071(6) 0.6399(3) 0.0302(11) Uani 1 1 d . . . . .
H4_1 H 0.562887 0.589408 0.677194 0.036 Uiso 1 1 calc R U . . .
C5_1 C 0.5204(3) 0.3761(6) 0.6708(3) 0.0330(11) Uani 1 1 d . . . . .
H5_1 H 0.539830 0.369752 0.728991 0.040 Uiso 1 1 calc R U . . .
C6_1 C 0.4785(3) 0.2552(5) 0.6184(3) 0.0326(11) Uani 1 1 d . . . . .
C7_1 C 0.4496(3) 0.2711(6) 0.5322(3) 0.0320(11) Uani 1 1 d . . . . .
H7_1 H 0.418606 0.191666 0.494286 0.038 Uiso 1 1 calc R U . . .
C8_1 C 0.4654(3) 0.3993(6) 0.5017(3) 0.0314(11) Uani 1 1 d . . . . .
H8_1 H 0.446530 0.405423 0.443629 0.038 Uiso 1 1 calc R U . . .
C9_1 C 0.4638(3) 0.1126(6) 0.6516(4) 0.0426(13) Uani 1 1 d . . . . .
H9A_1 H 0.429220 0.044487 0.604679 0.064 Uiso 1 1 calc R U . . .
H9B_1 H 0.439978 0.140616 0.681961 0.064 Uiso 1 1 calc R U . . .
H9C_1 H 0.512554 0.059705 0.689931 0.064 Uiso 1 1 calc R U . . .
C10_1 C 0.5973(3) 0.8002(6) 0.5978(3) 0.0295(10) Uani 1 1 d . . . . .
C11_1 C 0.6663(3) 0.7348(6) 0.6605(3) 0.0306(11) Uani 1 1 d . . . . .
H11_1 H 0.674621 0.627854 0.659124 0.037 Uiso 1 1 calc R U . . .
C12_1 C 0.7230(3) 0.8240(6) 0.7246(3) 0.0309(10) Uani 1 1 d . . . . .
H12_1 H 0.770109 0.777472 0.766664 0.037 Uiso 1 1 calc R U . . .
C13_1 C 0.7125(3) 0.9811(5) 0.7292(3) 0.0309(11) Uani 1 1 d . . . . .
C14_1 C 0.7741(3) 1.0760(6) 0.8001(3) 0.0395(12) Uani 1 1 d . . . . .
H14A_1 H 0.750864 1.145536 0.820413 0.059 Uiso 1 1 calc R U . . .
H14B_1 H 0.800742 1.136202 0.780298 0.059 Uiso 1 1 calc R U . . .
H14C_1 H 0.810937 1.008319 0.845966 0.059 Uiso 1 1 calc R U . . .
C15_1 C 0.6442(3) 1.0454(6) 0.6666(3) 0.0370(12) Uani 1 1 d . . . . .
H15_1 H 0.635936 1.152246 0.668323 0.044 Uiso 1 1 calc R U . . .
C16_1 C 0.5875(3) 0.9583(6) 0.6014(3) 0.0339(11) Uani 1 1 d . . . . .
H16_1 H 0.541249 1.006078 0.558356 0.041 Uiso 1 1 calc R U . . .
C17_1 C 0.4370(3) 0.7926(6) 0.4641(3) 0.0296(10) Uani 1 1 d . . . . .
C18_1 C 0.4177(3) 0.9079(6) 0.4043(3) 0.0317(11) Uani 1 1 d . . . . .
H18_1 H 0.452794 0.933695 0.389282 0.038 Uiso 1 1 calc R U . . .
C19_1 C 0.3488(3) 0.9841(6) 0.3670(3) 0.0353(12) Uani 1 1 d . . . . .
H19_1 H 0.337064 1.061273 0.326403 0.042 Uiso 1 1 calc R U . . .
C20_1 C 0.2960(3) 0.9513(6) 0.3872(3) 0.0351(12) Uani 1 1 d . . . . .
C21_1 C 0.3149(3) 0.8400(6) 0.4482(3) 0.0360(12) Uani 1 1 d . . . . .
H21_1 H 0.280188 0.818180 0.464339 0.043 Uiso 1 1 calc R U . . .
C22_1 C 0.3834(3) 0.7615(6) 0.4852(3) 0.0339(11) Uani 1 1 d . . . . .
H22_1 H 0.394889 0.684587 0.525871 0.041 Uiso 1 1 calc R U . . .
C23_1 C 0.2200(3) 1.0316(7) 0.3450(4) 0.0457(14) Uani 1 1 d . . . . .
H23A_1 H 0.181993 0.963281 0.343549 0.069 Uiso 1 1 calc R U . . .
H23B_1 H 0.203180 1.058993 0.287459 0.069 Uiso 1 1 calc R U . . .
H23C_1 H 0.225163 1.124970 0.376388 0.069 Uiso 1 1 calc R U . . .
C24_1 C 0.4992(3) 0.5390(6) 0.3512(3) 0.0319(11) Uani 1 1 d . . . . .
C25_1 C 0.4320(3) 0.6075(6) 0.2892(3) 0.0329(11) Uani 1 1 d . . . . .
H25_1 H 0.420224 0.707539 0.298884 0.040 Uiso 1 1 calc R U . . .
C26_1 C 0.3806(3) 0.5360(7) 0.2131(3) 0.0380(12) Uani 1 1 d . . . . .
H26_1 H 0.334687 0.587244 0.171824 0.046 Uiso 1 1 calc R U . . .
C27_1 C 0.3958(3) 0.3919(6) 0.1972(3) 0.0395(13) Uani 1 1 d . . . . .
H27_1 H 0.360911 0.344170 0.144586 0.047 Uiso 1 1 calc R U . . .
C28_1 C 0.4612(3) 0.3165(6) 0.2570(3) 0.0421(13) Uani 1 1 d . . . . .
H28_1 H 0.471666 0.215946 0.246571 0.051 Uiso 1 1 calc R U . . .
C29_1 C 0.5122(3) 0.3892(6) 0.3334(3) 0.0364(12) Uani 1 1 d . . . . .
H29_1 H 0.557213 0.336045 0.374872 0.044 Uiso 1 1 calc R U . . .
C1_2 C 0.6117(8) 0.7561(14) 0.4348(9) 0.030(3) Uani 0.557(6) 1 d . U P A 1
C2_2 C 0.5895(8) 0.8867(15) 0.3856(9) 0.035(3) Uani 0.557(6) 1 d . U P A 1
H2_2 H 0.536388 0.906596 0.346168 0.042 Uiso 0.557(6) 1 calc R U P A 1
C3_2 C 0.6459(10) 0.9931(18) 0.3934(12) 0.039(3) Uani 0.557(6) 1 d . U P A 1
H3_2 H 0.630540 1.082952 0.359559 0.047 Uiso 0.557(6) 1 calc R U P A 1
C4_2 C 0.7191(13) 0.964(3) 0.4481(10) 0.041(3) Uani 0.557(6) 1 d . U P A 1
H4_2 H 0.755985 1.033965 0.452759 0.049 Uiso 0.557(6) 1 calc R U P A 1
C5_2 C 0.7459(5) 0.8310(12) 0.5010(6) 0.038(2) Uani 0.557(6) 1 d . U P A 1
H5_2 H 0.799279 0.813982 0.540488 0.045 Uiso 0.557(6) 1 calc R U P A 1
C6_2 C 0.6913(6) 0.7274(16) 0.4928(7) 0.030(2) Uani 0.557(6) 1 d . U P A 1
C7_2 C 0.7000(7) 0.5810(15) 0.5334(7) 0.034(2) Uani 0.557(6) 1 d . U P A 1
S8_2 S 0.7803(3) 0.4853(8) 0.6107(4) 0.0388(13) Uani 0.557(6) 1 d . U P A 1
C9_2 C 0.7231(9) 0.3390(19) 0.6075(12) 0.036(3) Uani 0.557(6) 1 d . U P A 1
H9_2 H 0.742349 0.250222 0.642163 0.043 Uiso 0.557(6) 1 calc R U P A 1
C10_2 C 0.6475(8) 0.3652(15) 0.5498(9) 0.033(3) Uani 0.557(6) 1 d . U P A 1
H10_2 H 0.607899 0.295637 0.538759 0.040 Uiso 0.557(6) 1 calc R U P A 1
C11_2 C 0.6340(9) 0.5060(17) 0.5080(10) 0.031(3) Uani 0.557(6) 1 d . U P A 1
C1_3 C 0.6410(12) 0.5478(18) 0.5002(12) 0.029(3) Uani 0.443(6) 1 d . U P A 2
C2_3 C 0.6571(10) 0.411(2) 0.5410(12) 0.034(3) Uani 0.443(6) 1 d . U P A 2
H2_3 H 0.616426 0.342722 0.528275 0.040 Uiso 0.443(6) 1 calc R U P A 2
C3_3 C 0.7340(12) 0.369(2) 0.6021(15) 0.035(4) Uani 0.443(6) 1 d . U P A 2
H3_3 H 0.744553 0.271107 0.628653 0.042 Uiso 0.443(6) 1 calc R U P A 2
C4_3 C 0.791(2) 0.463(4) 0.623(2) 0.037(4) Uani 0.443(6) 1 d . U P A 2
H4_3 H 0.842180 0.434631 0.665501 0.044 Uiso 0.443(6) 1 calc R U P A 2
C5_3 C 0.7785(6) 0.6057(14) 0.5824(7) 0.033(2) Uani 0.443(6) 1 d . U P A 2
H5_3 H 0.819911 0.672070 0.595945 0.040 Uiso 0.443(6) 1 calc R U P A 2
C6_3 C 0.7052(8) 0.6445(18) 0.5239(9) 0.027(2) Uani 0.443(6) 1 d . U P A 2
C7_3 C 0.6745(8) 0.7879(15) 0.4744(8) 0.028(2) Uani 0.443(6) 1 d . U P A 2
S8_3 S 0.7222(3) 0.9473(7) 0.4708(3) 0.0362(13) Uani 0.443(6) 1 d . U P A 2
C9_3 C 0.6335(12) 1.024(2) 0.3948(15) 0.036(3) Uani 0.443(6) 1 d . U P A 2
H9_3 H 0.627833 1.121716 0.369432 0.044 Uiso 0.443(6) 1 calc R U P A 2
C10_3 C 0.5762(10) 0.9378(17) 0.3759(11) 0.033(3) Uani 0.443(6) 1 d . U P A 2
H10_3 H 0.524358 0.964847 0.334760 0.040 Uiso 0.443(6) 1 calc R U P A 2
C11_3 C 0.5977(10) 0.796(2) 0.4228(12) 0.028(3) Uani 0.443(6) 1 d . U P A 2

loop_
_atom_site_aniso_label
_atom_site_aniso_U_11
_atom_site_aniso_U_22
_atom_site_aniso_U_33
_atom_site_aniso_U_23
_atom_site_aniso_U_13
_atom_site_aniso_U_12
P1_1 0.0243(6) 0.0271(6) 0.0290(6) -0.0012(6) 0.0122(5) 0.0005(6)
B2_1 0.031(3) 0.037(3) 0.036(3) -0.005(3) 0.020(2) -0.001(3)
C3_1 0.022(2) 0.030(2) 0.028(2) -0.002(2) 0.0108(19) 0.003(2)
C4_1 0.026(2) 0.033(3) 0.031(2) -0.007(2) 0.016(2) -0.006(2)
C5_1 0.030(2) 0.037(3) 0.032(2) -0.004(2) 0.017(2) -0.005(2)
C6_1 0.026(2) 0.031(2) 0.042(3) -0.008(2) 0.020(2) -0.007(2)
C7_1 0.028(2) 0.031(3) 0.034(3) -0.008(2) 0.015(2) -0.005(2)
C8_1 0.024(2) 0.034(3) 0.029(2) -0.006(2) 0.011(2) -0.001(2)
C9_1 0.051(3) 0.040(3) 0.048(3) -0.011(3) 0.034(3) -0.017(3)
C10_1 0.028(2) 0.030(3) 0.030(2) 0.001(2) 0.015(2) 0.003(2)
C11_1 0.032(3) 0.029(2) 0.032(2) 0.001(2) 0.018(2) 0.000(2)
C12_1 0.027(2) 0.032(2) 0.031(2) 0.001(2) 0.014(2) 0.001(2)
C13_1 0.028(2) 0.033(3) 0.033(2) -0.005(2) 0.017(2) -0.001(2)
C14_1 0.030(3) 0.043(3) 0.037(3) -0.010(2) 0.013(2) -0.005(2)
C15_1 0.032(3) 0.028(3) 0.045(3) -0.007(2) 0.018(2) -0.001(2)
C16_1 0.030(3) 0.030(3) 0.036(3) 0.002(2) 0.015(2) 0.005(2)
C17_1 0.027(2) 0.032(3) 0.026(2) -0.003(2) 0.0119(19) -0.001(2)
C18_1 0.035(3) 0.028(2) 0.029(2) -0.008(2) 0.016(2) -0.004(2)
C19_1 0.034(3) 0.027(3) 0.031(2) -0.006(2) 0.010(2) 0.002(2)
C20_1 0.029(3) 0.030(3) 0.033(3) -0.011(2) 0.009(2) 0.000(2)
C21_1 0.030(2) 0.040(3) 0.036(3) -0.005(2) 0.016(2) 0.000(2)
C22_1 0.030(3) 0.038(3) 0.032(2) 0.004(2) 0.016(2) 0.006(2)
C23_1 0.032(3) 0.042(3) 0.052(3) -0.003(3) 0.016(3) 0.010(3)
C24_1 0.030(2) 0.033(3) 0.036(3) -0.006(2) 0.020(2) -0.004(2)
C25_1 0.030(2) 0.034(3) 0.035(3) -0.003(2) 0.018(2) -0.002(2)
C26_1 0.029(3) 0.050(3) 0.033(3) -0.004(2) 0.016(2) -0.005(3)
C27_1 0.040(3) 0.047(3) 0.033(3) -0.012(2) 0.021(2) -0.017(3)
C28_1 0.053(3) 0.031(3) 0.044(3) -0.008(3) 0.028(3) -0.009(3)
C29_1 0.039(3) 0.035(3) 0.034(3) 0.002(2) 0.019(2) 0.002(2)
C1_2 0.032(5) 0.032(5) 0.030(4) -0.005(4) 0.020(3) -0.007(4)
C2_2 0.037(5) 0.036(5) 0.034(4) -0.006(4) 0.022(4) -0.006(4)
C3_2 0.044(5) 0.040(5) 0.039(4) 0.003(4) 0.026(4) -0.002(4)
C4_2 0.044(4) 0.042(5) 0.035(5) -0.002(4) 0.022(4) -0.007(4)
C5_2 0.033(4) 0.046(4) 0.035(4) -0.003(4) 0.019(3) -0.004(3)
C6_2 0.031(4) 0.037(4) 0.030(4) -0.007(3) 0.021(3) -0.004(3)
C7_2 0.032(4) 0.041(4) 0.032(3) -0.002(3) 0.020(3) -0.003(3)
S8_2 0.0258(19) 0.050(3) 0.041(2) 0.0050(17) 0.0183(17) 0.0033(16)
C9_2 0.027(4) 0.039(5) 0.043(4) 0.004(4) 0.020(3) 0.002(4)
C10_2 0.033(4) 0.034(5) 0.035(4) -0.001(4) 0.020(3) 0.006(4)
C11_2 0.029(4) 0.035(5) 0.032(4) -0.002(4) 0.019(3) 0.002(4)
C1_3 0.029(5) 0.025(5) 0.031(5) 0.002(4) 0.016(4) 0.002(4)
C2_3 0.030(5) 0.030(6) 0.036(5) -0.003(5) 0.016(4) 0.001(4)
C3_3 0.031(5) 0.031(6) 0.039(5) 0.000(5) 0.018(4) 0.004(4)
C4_3 0.034(6) 0.032(6) 0.037(5) 0.005(5) 0.015(4) 0.001(5)
C5_3 0.032(4) 0.030(5) 0.035(4) 0.002(4) 0.016(3) 0.003(4)
C6_3 0.030(4) 0.025(4) 0.028(4) 0.002(4) 0.017(3) 0.001(4)
C7_3 0.031(4) 0.027(4) 0.028(4) 0.001(3) 0.017(3) 0.002(4)
S8_3 0.0329(18) 0.031(2) 0.036(2) 0.0046(18) 0.013(2) -0.0017(15)
C9_3 0.035(5) 0.033(5) 0.035(4) 0.005(4) 0.015(4) 0.004(4)
C10_3 0.033(5) 0.030(5) 0.029(5) 0.002(4) 0.012(4) 0.003(4)
C11_3 0.029(5) 0.026(5) 0.026(5) -0.003(4) 0.013(4) 0.000(4)

loop_
_atom_type_symbol
_atom_type_description
_atom_type_scat_dispersion_real
_atom_type_scat_dispersion_imag
_atom_type_scat_source
C C 0.0033 0.0016 'International Tables Vol C Tables 4.2.6.8 and 6.1.1.4'
H H 0.0000 0.0000 'International Tables Vol C Tables 4.2.6.8 and 6.1.1.4'
B B 0.0013 0.0007 'International Tables Vol C Tables 4.2.6.8 and 6.1.1.4'
P P 0.1023 0.0942 'International Tables Vol C Tables 4.2.6.8 and 6.1.1.4'
S S 0.1246 0.1234 'International Tables Vol C Tables 4.2.6.8 and 6.1.1.4'

loop_
_exptl_crystal_face_index_h
_exptl_crystal_face_index_k
_exptl_crystal_face_index_l
_exptl_crystal_face_perp_dist
-3.00 -1.00 0.00 0.0730
3.00 1.00 0.00 0.0530
-1.00 1.00 -2.00 0.0740
1.00 -1.00 2.00 0.0540
-3.00 -3.00 1.00 0.0910
3.00 3.00 -1.00 0.0250
-3.00 0.00 2.00 0.0750
3.00 0.00 -2.00 0.1010
2.00 -2.00 -5.00 0.1100
-2.00 2.00 5.00 0.0600
2.00 -1.00 -1.00 0.1030
-2.00 1.00 1.00 0.0800
1.00 3.00 2.00 0.0410
-1.00 0.00 -1.00 0.0790
1.00 0.00 1.00 0.0480

loop_
_geom_angle_atom_site_label_1
_geom_angle_atom_site_label_2
_geom_angle_atom_site_label_3
_geom_angle
_geom_angle_site_symmetry_1
_geom_angle_site_symmetry_3
_geom_angle_publ_flag
C17_1 P1_1 C10_1 106.0(2) . . ?
C17_1 P1_1 C3_1 103.6(2) . . ?
C10_1 P1_1 C3_1 106.5(2) . . ?
C17_1 P1_1 B2_1 118.6(2) . . ?
C10_1 P1_1 B2_1 110.1(2) . . ?
C3_1 P1_1 B2_1 111.2(2) . . ?
C1_3 B2_1 C24_1 121.6(8) . . ?
C1_2 B2_1 C24_1 120.0(7) . . ?
C1_2 B2_1 C11_2 99.8(7) . . ?
C24_1 B2_1 C11_2 113.9(6) . . ?
C1_3 B2_1 C11_3 97.8(9) . . ?
C24_1 B2_1 C11_3 114.6(7) . . ?
C1_3 B2_1 P1_1 102.6(9) . . ?
C1_2 B2_1 P1_1 109.2(7) . . ?
C24_1 B2_1 P1_1 114.3(3) . . ?
C11_2 B2_1 P1_1 96.3(6) . . ?
C11_3 B2_1 P1_1 103.3(8) . . ?
C4_1 C3_1 C8_1 117.9(4) . . ?
C4_1 C3_1 P1_1 124.0(4) . . ?
C8_1 C3_1 P1_1 118.1(3) . . ?
C5_1 C4_1 C3_1 121.4(5) . . ?
C5_1 C4_1 H4_1 119.3 . . ?
C3_1 C4_1 H4_1 119.3 . . ?
C6_1 C5_1 C4_1 121.1(5) . . ?
C6_1 C5_1 H5_1 119.5 . . ?
C4_1 C5_1 H5_1 119.5 . . ?
C5_1 C6_1 C7_1 117.4(4) . . ?
C5_1 C6_1 C9_1 121.3(5) . . ?
C7_1 C6_1 C9_1 121.2(4) . . ?
C8_1 C7_1 C6_1 121.6(4) . . ?
C8_1 C7_1 H7_1 119.2 . . ?
C6_1 C7_1 H7_1 119.2 . . ?
C7_1 C8_1 C3_1 120.6(4) . . ?
C7_1 C8_1 H8_1 119.7 . . ?
C3_1 C8_1 H8_1 119.7 . . ?
C6_1 C9_1 H9A_1 109.5 . . ?
C6_1 C9_1 H9B_1 109.5 . . ?
H9A_1 C9_1 H9B_1 109.5 . . ?
C6_1 C9_1 H9C_1 109.5 . . ?
H9A_1 C9_1 H9C_1 109.5 . . ?
H9B_1 C9_1 H9C_1 109.5 . . ?
C11_1 C10_1 C16_1 118.2(5) . . ?
C11_1 C10_1 P1_1 120.5(4) . . ?
C16_1 C10_1 P1_1 121.2(4) . . ?
C12_1 C11_1 C10_1 120.5(5) . . ?
C12_1 C11_1 H11_1 119.8 . . ?
C10_1 C11_1 H11_1 119.8 . . ?
C11_1 C12_1 C13_1 121.4(4) . . ?
C11_1 C12_1 H12_1 119.3 . . ?
C13_1 C12_1 H12_1 119.3 . . ?
C15_1 C13_1 C12_1 117.9(4) . . ?
C15_1 C13_1 C14_1 121.4(4) . . ?
C12_1 C13_1 C14_1 120.8(4) . . ?
C13_1 C14_1 H14A_1 109.5 . . ?
C13_1 C14_1 H14B_1 109.5 . . ?
H14A_1 C14_1 H14B_1 109.5 . . ?
C13_1 C14_1 H14C_1 109.5 . . ?
H14A_1 C14_1 H14C_1 109.5 . . ?
H14B_1 C14_1 H14C_1 109.5 . . ?
C13_1 C15_1 C16_1 121.5(5) . . ?
C13_1 C15_1 H15_1 119.3 . . ?
C16_1 C15_1 H15_1 119.3 . . ?
C15_1 C16_1 C10_1 120.7(5) . . ?
C15_1 C16_1 H16_1 119.7 . . ?
C10_1 C16_1 H16_1 119.7 . . ?
C18_1 C17_1 C22_1 117.0(4) . . ?
C18_1 C17_1 P1_1 121.7(4) . . ?
C22_1 C17_1 P1_1 121.2(4) . . ?
C19_1 C18_1 C17_1 121.0(5) . . ?
C19_1 C18_1 H18_1 119.5 . . ?
C17_1 C18_1 H18_1 119.5 . . ?
C18_1 C19_1 C20_1 121.6(5) . . ?
C18_1 C19_1 H19_1 119.2 . . ?
C20_1 C19_1 H19_1 119.2 . . ?
C19_1 C20_1 C21_1 118.4(5) . . ?
C19_1 C20_1 C23_1 121.6(5) . . ?
C21_1 C20_1 C23_1 119.9(5) . . ?
C22_1 C21_1 C20_1 120.4(5) . . ?
C22_1 C21_1 H21_1 119.8 . . ?
C20_1 C21_1 H21_1 119.8 . . ?
C21_1 C22_1 C17_1 121.5(5) . . ?
C21_1 C22_1 H22_1 119.3 . . ?
C17_1 C22_1 H22_1 119.3 . . ?
C20_1 C23_1 H23A_1 109.5 . . ?
C20_1 C23_1 H23B_1 109.5 . . ?
H23A_1 C23_1 H23B_1 109.5 . . ?
C20_1 C23_1 H23C_1 109.5 . . ?
H23A_1 C23_1 H23C_1 109.5 . . ?
H23B_1 C23_1 H23C_1 109.5 . . ?
C25_1 C24_1 C29_1 115.7(5) . . ?
C25_1 C24_1 B2_1 123.6(4) . . ?
C29_1 C24_1 B2_1 120.6(5) . . ?
C24_1 C25_1 C26_1 122.5(5) . . ?
C24_1 C25_1 H25_1 118.8 . . ?
C26_1 C25_1 H25_1 118.8 . . ?
C27_1 C26_1 C25_1 120.2(5) . . ?
C27_1 C26_1 H26_1 119.9 . . ?
C25_1 C26_1 H26_1 119.9 . . ?
C26_1 C27_1 C28_1 120.1(5) . . ?
C26_1 C27_1 H27_1 120.0 . . ?
C28_1 C27_1 H27_1 120.0 . . ?
C27_1 C28_1 C29_1 119.2(5) . . ?
C27_1 C28_1 H28_1 120.4 . . ?
C29_1 C28_1 H28_1 120.4 . . ?
C28_1 C29_1 C24_1 122.3(5) . . ?
C28_1 C29_1 H29_1 118.8 . . ?
C24_1 C29_1 H29_1 118.8 . . ?
C2_2 C1_2 C6_2 118.9(12) . . ?
C2_2 C1_2 B2_1 130.5(11) . . ?
C6_2 C1_2 B2_1 110.6(10) . . ?
C1_2 C2_2 C3_2 120.7(12) . . ?
C1_2 C2_2 H2_2 119.6 . . ?
C3_2 C2_2 H2_2 119.6 . . ?
C4_2 C3_2 C2_2 118.8(18) . . ?
C4_2 C3_2 H3_2 120.6 . . ?
C2_2 C3_2 H3_2 120.6 . . ?
C3_2 C4_2 C5_2 123(2) . . ?
C3_2 C4_2 H4_2 118.3 . . ?
C5_2 C4_2 H4_2 118.3 . . ?
C6_2 C5_2 C4_2 117.8(13) . . ?
C6_2 C5_2 H5_2 121.1 . . ?
C4_2 C5_2 H5_2 121.1 . . ?
C5_2 C6_2 C1_2 120.4(13) . . ?
C5_2 C6_2 C7_2 131.0(12) . . ?
C1_2 C6_2 C7_2 108.5(10) . . ?
C11_2 C7_2 C6_2 115.6(11) . . ?
C11_2 C7_2 S8_2 113.1(10) . . ?
C6_2 C7_2 S8_2 131.3(10) . . ?
C7_2 S8_2 C9_2 90.0(7) . . ?
C10_2 C9_2 S8_2 112.2(11) . . ?
C10_2 C9_2 H9_2 123.9 . . ?
S8_2 C9_2 H9_2 123.9 . . ?
C9_2 C10_2 C11_2 112.8(12) . . ?
C9_2 C10_2 H10_2 123.6 . . ?
C11_2 C10_2 H10_2 123.6 . . ?
C7_2 C11_2 C10_2 111.9(13) . . ?
C7_2 C11_2 B2_1 105.4(10) . . ?
C10_2 C11_2 B2_1 142.7(11) . . ?
C2_3 C1_3 C6_3 116.3(16) . . ?
C2_3 C1_3 B2_1 130.0(15) . . ?
C6_3 C1_3 B2_1 113.4(11) . . ?
C1_3 C2_3 C3_3 120.5(15) . . ?
C1_3 C2_3 H2_3 119.7 . . ?
C3_3 C2_3 H2_3 119.7 . . ?
C4_3 C3_3 C2_3 121(2) . . ?
C4_3 C3_3 H3_3 119.7 . . ?
C2_3 C3_3 H3_3 119.7 . . ?
C3_3 C4_3 C5_3 122(3) . . ?
C3_3 C4_3 H4_3 119.2 . . ?
C5_3 C4_3 H4_3 119.2 . . ?
C6_3 C5_3 C4_3 117.4(19) . . ?
C6_3 C5_3 H5_3 121.3 . . ?
C4_3 C5_3 H5_3 121.3 . . ?
C5_3 C6_3 C1_3 123.5(15) . . ?
C5_3 C6_3 C7_3 129.3(14) . . ?
C1_3 C6_3 C7_3 107.2(12) . . ?
C11_3 C7_3 C6_3 115.5(14) . . ?
C11_3 C7_3 S8_3 114.3(12) . . ?
C6_3 C7_3 S8_3 130.2(11) . . ?
C7_3 S8_3 C9_3 88.4(10) . . ?
C10_3 C9_3 S8_3 113.9(15) . . ?
C10_3 C9_3 H9_3 123.0 . . ?
S8_3 C9_3 H9_3 123.0 . . ?
C9_3 C10_3 C11_3 114.0(15) . . ?
C9_3 C10_3 H10_3 123.0 . . ?
C11_3 C10_3 H10_3 123.0 . . ?
C7_3 C11_3 C10_3 109.5(16) . . ?
C7_3 C11_3 B2_1 105.9(12) . . ?
C10_3 C11_3 B2_1 144.5(12) . . ?

loop_
_geom_bond_atom_site_label_1
_geom_bond_atom_site_label_2
_geom_bond_distance
_geom_bond_site_symmetry_2
_geom_bond_publ_flag
P1_1 C17_1 1.799(5) . ?
P1_1 C10_1 1.804(5) . ?
P1_1 C3_1 1.804(5) . ?
P1_1 B2_1 2.028(6) . ?
B2_1 C1_3 1.54(2) . ?
B2_1 C1_2 1.557(16) . ?
B2_1 C24_1 1.604(7) . ?
B2_1 C11_2 1.694(17) . ?
B2_1 C11_3 1.75(2) . ?
C3_1 C4_1 1.395(6) . ?
C3_1 C8_1 1.396(6) . ?
C4_1 C5_1 1.390(7) . ?
C4_1 H4_1 0.9500 . ?
C5_1 C6_1 1.381(7) . ?
C5_1 H5_1 0.9500 . ?
C6_1 C7_1 1.412(7) . ?
C6_1 C9_1 1.501(7) . ?
C7_1 C8_1 1.381(7) . ?
C7_1 H7_1 0.9500 . ?
C8_1 H8_1 0.9500 . ?
C9_1 H9A_1 0.9800 . ?
C9_1 H9B_1 0.9800 . ?
C9_1 H9C_1 0.9800 . ?
C10_1 C11_1 1.387(6) . ?
C10_1 C16_1 1.398(7) . ?
C11_1 C12_1 1.378(7) . ?
C11_1 H11_1 0.9500 . ?
C12_1 C13_1 1.395(7) . ?
C12_1 H12_1 0.9500 . ?
C13_1 C15_1 1.375(7) . ?
C13_1 C14_1 1.497(7) . ?
C14_1 H14A_1 0.9800 . ?
C14_1 H14B_1 0.9800 . ?
C14_1 H14C_1 0.9800 . ?
C15_1 C16_1 1.377(7) . ?
C15_1 H15_1 0.9500 . ?
C16_1 H16_1 0.9500 . ?
C17_1 C18_1 1.402(7) . ?
C17_1 C22_1 1.409(7) . ?
C18_1 C19_1 1.372(7) . ?
C18_1 H18_1 0.9500 . ?
C19_1 C20_1 1.384(7) . ?
C19_1 H19_1 0.9500 . ?
C20_1 C21_1 1.393(7) . ?
C20_1 C23_1 1.497(7) . ?
C21_1 C22_1 1.378(7) . ?
C21_1 H21_1 0.9500 . ?
C22_1 H22_1 0.9500 . ?
C23_1 H23A_1 0.9800 . ?
C23_1 H23B_1 0.9800 . ?
C23_1 H23C_1 0.9800 . ?
C24_1 C25_1 1.374(7) . ?
C24_1 C29_1 1.411(7) . ?
C25_1 C26_1 1.388(7) . ?
C25_1 H25_1 0.9500 . ?
C26_1 C27_1 1.368(8) . ?
C26_1 H26_1 0.9500 . ?
C27_1 C28_1 1.369(8) . ?
C27_1 H27_1 0.9500 . ?
C28_1 C29_1 1.394(7) . ?
C28_1 H28_1 0.9500 . ?
C29_1 H29_1 0.9500 . ?
C1_2 C2_2 1.381(17) . ?
C1_2 C6_2 1.420(17) . ?
C2_2 C3_2 1.44(2) . ?
C2_2 H2_2 0.9500 . ?
C3_2 C4_2 1.31(3) . ?
C3_2 H3_2 0.9500 . ?
C4_2 C5_2 1.43(2) . ?
C4_2 H4_2 0.9500 . ?
C5_2 C6_2 1.394(14) . ?
C5_2 H5_2 0.9500 . ?
C6_2 C7_2 1.449(16) . ?
C7_2 C11_2 1.350(17) . ?
C7_2 S8_2 1.717(13) . ?
S8_2 C9_2 1.724(16) . ?
C9_2 C10_2 1.353(19) . ?
C9_2 H9_2 0.9500 . ?
C10_2 C11_2 1.403(17) . ?
C10_2 H10_2 0.9500 . ?
C1_3 C2_3 1.36(2) . ?
C1_3 C6_3 1.43(2) . ?
C2_3 C3_3 1.41(3) . ?
C2_3 H2_3 0.9500 . ?
C3_3 C4_3 1.32(4) . ?
C3_3 H3_3 0.9500 . ?
C4_3 C5_3 1.40(3) . ?
C4_3 H4_3 0.9500 . ?
C5_3 C6_3 1.345(17) . ?
C5_3 H5_3 0.9500 . ?
C6_3 C7_3 1.481(17) . ?
C7_3 C11_3 1.34(2) . ?
C7_3 S8_3 1.731(15) . ?
S8_3 C9_3 1.74(2) . ?
C9_3 C10_3 1.29(3) . ?
C9_3 H9_3 0.9500 . ?
C10_3 C11_3 1.45(2) . ?
C10_3 H10_3 0.9500 . ?

loop_
_geom_torsion_atom_site_label_1
_geom_torsion_atom_site_label_2
_geom_torsion_atom_site_label_3
_geom_torsion_atom_site_label_4
_geom_torsion
_geom_torsion_site_symmetry_1
_geom_torsion_site_symmetry_2
_geom_torsion_site_symmetry_3
_geom_torsion_site_symmetry_4
_geom_torsion_publ_flag
C17_1 P1_1 C3_1 C4_1 -98.4(4) . . . . ?
C10_1 P1_1 C3_1 C4_1 13.2(5) . . . . ?
B2_1 P1_1 C3_1 C4_1 133.1(4) . . . . ?
C17_1 P1_1 C3_1 C8_1 79.4(4) . . . . ?
C10_1 P1_1 C3_1 C8_1 -169.0(4) . . . . ?
B2_1 P1_1 C3_1 C8_1 -49.1(4) . . . . ?
C8_1 C3_1 C4_1 C5_1 2.2(7) . . . . ?
P1_1 C3_1 C4_1 C5_1 -179.9(4) . . . . ?
C3_1 C4_1 C5_1 C6_1 -1.4(7) . . . . ?
C4_1 C5_1 C6_1 C7_1 -1.1(7) . . . . ?
C4_1 C5_1 C6_1 C9_1 179.1(5) . . . . ?
C5_1 C6_1 C7_1 C8_1 2.8(7) . . . . ?
C9_1 C6_1 C7_1 C8_1 -177.4(5) . . . . ?
C6_1 C7_1 C8_1 C3_1 -1.9(7) . . . . ?
C4_1 C3_1 C8_1 C7_1 -0.6(7) . . . . ?
P1_1 C3_1 C8_1 C7_1 -178.5(4) . . . . ?
C17_1 P1_1 C10_1 C11_1 162.4(4) . . . . ?
C3_1 P1_1 C10_1 C11_1 52.5(4) . . . . ?
B2_1 P1_1 C10_1 C11_1 -68.2(4) . . . . ?
C17_1 P1_1 C10_1 C16_1 -21.8(5) . . . . ?
C3_1 P1_1 C10_1 C16_1 -131.7(4) . . . . ?
B2_1 P1_1 C10_1 C16_1 107.7(4) . . . . ?
C16_1 C10_1 C11_1 C12_1 0.6(7) . . . . ?
P1_1 C10_1 C11_1 C12_1 176.6(4) . . . . ?
C10_1 C11_1 C12_1 C13_1 0.8(7) . . . . ?
C11_1 C12_1 C13_1 C15_1 -1.2(7) . . . . ?
C11_1 C12_1 C13_1 C14_1 179.0(5) . . . . ?
C12_1 C13_1 C15_1 C16_1 0.2(7) . . . . ?
C14_1 C13_1 C15_1 C16_1 -180.0(5) . . . . ?
C13_1 C15_1 C16_1 C10_1 1.2(8) . . . . ?
C11_1 C10_1 C16_1 C15_1 -1.6(7) . . . . ?
P1_1 C10_1 C16_1 C15_1 -177.5(4) . . . . ?
C10_1 P1_1 C17_1 C18_1 85.0(4) . . . . ?
C3_1 P1_1 C17_1 C18_1 -163.0(4) . . . . ?
B2_1 P1_1 C17_1 C18_1 -39.2(5) . . . . ?
C10_1 P1_1 C17_1 C22_1 -96.2(4) . . . . ?
C3_1 P1_1 C17_1 C22_1 15.8(4) . . . . ?
B2_1 P1_1 C17_1 C22_1 139.6(4) . . . . ?
C22_1 C17_1 C18_1 C19_1 -1.3(7) . . . . ?
P1_1 C17_1 C18_1 C19_1 177.5(4) . . . . ?
C17_1 C18_1 C19_1 C20_1 0.4(7) . . . . ?
C18_1 C19_1 C20_1 C21_1 1.3(7) . . . . ?
C18_1 C19_1 C20_1 C23_1 -178.4(5) . . . . ?
C19_1 C20_1 C21_1 C22_1 -2.1(7) . . . . ?
C23_1 C20_1 C21_1 C22_1 177.6(5) . . . . ?
C20_1 C21_1 C22_1 C17_1 1.2(7) . . . . ?
C18_1 C17_1 C22_1 C21_1 0.5(7) . . . . ?
P1_1 C17_1 C22_1 C21_1 -178.3(4) . . . . ?
C1_3 B2_1 C24_1 C25_1 -173.5(10) . . . . ?
C1_2 B2_1 C24_1 C25_1 -70.0(9) . . . . ?
C11_2 B2_1 C24_1 C25_1 172.0(7) . . . . ?
C11_3 B2_1 C24_1 C25_1 -56.4(9) . . . . ?
P1_1 B2_1 C24_1 C25_1 62.6(6) . . . . ?
C1_3 B2_1 C24_1 C29_1 2.8(11) . . . . ?
C1_2 B2_1 C24_1 C29_1 106.3(8) . . . . ?
C11_2 B2_1 C24_1 C29_1 -11.8(9) . . . . ?
C11_3 B2_1 C24_1 C29_1 119.9(8) . . . . ?
P1_1 B2_1 C24_1 C29_1 -121.1(4) . . . . ?
C29_1 C24_1 C25_1 C26_1 -1.3(7) . . . . ?
B2_1 C24_1 C25_1 C26_1 175.1(5) . . . . ?
C24_1 C25_1 C26_1 C27_1 0.0(7) . . . . ?
C25_1 C26_1 C27_1 C28_1 1.1(8) . . . . ?
C26_1 C27_1 C28_1 C29_1 -0.8(8) . . . . ?
C27_1 C28_1 C29_1 C24_1 -0.6(8) . . . . ?
C25_1 C24_1 C29_1 C28_1 1.6(7) . . . . ?
B2_1 C24_1 C29_1 C28_1 -174.9(5) . . . . ?
C24_1 B2_1 C1_2 C2_2 50.7(17) . . . . ?
C11_2 B2_1 C1_2 C2_2 175.7(15) . . . . ?
P1_1 B2_1 C1_2 C2_2 -84.0(15) . . . . ?
C24_1 B2_1 C1_2 C6_2 -127.1(9) . . . . ?
C11_2 B2_1 C1_2 C6_2 -2.1(12) . . . . ?
P1_1 B2_1 C1_2 C6_2 98.1(10) . . . . ?
C6_2 C1_2 C2_2 C3_2 -0.7(19) . . . . ?
B2_1 C1_2 C2_2 C3_2 -178.3(14) . . . . ?
C1_2 C2_2 C3_2 C4_2 0(2) . . . . ?
C2_2 C3_2 C4_2 C5_2 0(3) . . . . ?
C3_2 C4_2 C5_2 C6_2 1(2) . . . . ?
C4_2 C5_2 C6_2 C1_2 -1.4(17) . . . . ?
C4_2 C5_2 C6_2 C7_2 176.5(13) . . . . ?
C2_2 C1_2 C6_2 C5_2 1.3(17) . . . . ?
B2_1 C1_2 C6_2 C5_2 179.4(9) . . . . ?
C2_2 C1_2 C6_2 C7_2 -177.0(12) . . . . ?
B2_1 C1_2 C6_2 C7_2 1.1(13) . . . . ?
C5_2 C6_2 C7_2 C11_2 -177.3(12) . . . . ?
C1_2 C6_2 C7_2 C11_2 0.8(15) . . . . ?
C5_2 C6_2 C7_2 S8_2 4.0(19) . . . . ?
C1_2 C6_2 C7_2 S8_2 -177.9(10) . . . . ?
C11_2 C7_2 S8_2 C9_2 0.7(12) . . . . ?
C6_2 C7_2 S8_2 C9_2 179.5(13) . . . . ?
C7_2 S8_2 C9_2 C10_2 0.3(14) . . . . ?
S8_2 C9_2 C10_2 C11_2 -1.3(19) . . . . ?
C6_2 C7_2 C11_2 C10_2 179.5(11) . . . . ?
S8_2 C7_2 C11_2 C10_2 -1.6(15) . . . . ?
C6_2 C7_2 C11_2 B2_1 -2.1(14) . . . . ?
S8_2 C7_2 C11_2 B2_1 176.8(8) . . . . ?
C9_2 C10_2 C11_2 C7_2 1.8(18) . . . . ?
C9_2 C10_2 C11_2 B2_1 -175.6(17) . . . . ?
C1_2 B2_1 C11_2 C7_2 2.5(12) . . . . ?
C24_1 B2_1 C11_2 C7_2 131.6(9) . . . . ?
P1_1 B2_1 C11_2 C7_2 -108.3(10) . . . . ?
C1_2 B2_1 C11_2 C10_2 -180.0(19) . . . . ?
C24_1 B2_1 C11_2 C10_2 -51(2) . . . . ?
P1_1 B2_1 C11_2 C10_2 69(2) . . . . ?
C24_1 B2_1 C1_3 C2_3 -57(2) . . . . ?
C11_3 B2_1 C1_3 C2_3 177(2) . . . . ?
P1_1 B2_1 C1_3 C2_3 72(2) . . . . ?
C24_1 B2_1 C1_3 C6_3 128.5(12) . . . . ?
C11_3 B2_1 C1_3 C6_3 3.2(17) . . . . ?
P1_1 B2_1 C1_3 C6_3 -102.4(14) . . . . ?
C6_3 C1_3 C2_3 C3_3 -1(3) . . . . ?
B2_1 C1_3 C2_3 C3_3 -175.1(18) . . . . ?
C1_3 C2_3 C3_3 C4_3 2(4) . . . . ?
C2_3 C3_3 C4_3 C5_3 -3(5) . . . . ?
C3_3 C4_3 C5_3 C6_3 2(4) . . . . ?
C4_3 C5_3 C6_3 C1_3 -1(3) . . . . ?
C4_3 C5_3 C6_3 C7_3 177(2) . . . . ?
C2_3 C1_3 C6_3 C5_3 1(2) . . . . ?
B2_1 C1_3 C6_3 C5_3 175.6(13) . . . . ?
C2_3 C1_3 C6_3 C7_3 -178.1(16) . . . . ?
B2_1 C1_3 C6_3 C7_3 -3.1(18) . . . . ?
C5_3 C6_3 C7_3 C11_3 -177.3(15) . . . . ?
C1_3 C6_3 C7_3 C11_3 1.2(18) . . . . ?
C5_3 C6_3 C7_3 S8_3 4(2) . . . . ?
C1_3 C6_3 C7_3 S8_3 -177.3(12) . . . . ?
C11_3 C7_3 S8_3 C9_3 -0.9(14) . . . . ?
C6_3 C7_3 S8_3 C9_3 177.7(15) . . . . ?
C7_3 S8_3 C9_3 C10_3 0.0(17) . . . . ?
S8_3 C9_3 C10_3 C11_3 1(2) . . . . ?
C6_3 C7_3 C11_3 C10_3 -177.3(13) . . . . ?
S8_3 C7_3 C11_3 C10_3 1.5(18) . . . . ?
C6_3 C7_3 C11_3 B2_1 0.9(17) . . . . ?
S8_3 C7_3 C11_3 B2_1 179.6(9) . . . . ?
C9_3 C10_3 C11_3 C7_3 -1(2) . . . . ?
C9_3 C10_3 C11_3 B2_1 -178(2) . . . . ?
C1_3 B2_1 C11_3 C7_3 -2.4(15) . . . . ?
C24_1 B2_1 C11_3 C7_3 -132.4(11) . . . . ?
P1_1 B2_1 C11_3 C7_3 102.6(12) . . . . ?
C1_3 B2_1 C11_3 C10_3 175(3) . . . . ?
C24_1 B2_1 C11_3 C10_3 45(3) . . . . ?
P1_1 B2_1 C11_3 C10_3 -80(3) . . . . ?
